data_7002674
loop_
_publ_author_name
'Zhang, Yu-Nan'
'Zhou, Bai-Bin'
'Li, Yang-Guang'
'Su, Zhan-Hua'
'Zhao, Zhi-Feng'

_publ_section_title
;
 A new molybdenum(V) nickel phosphate based on divacant
 [H30(MoV16O32)Ni14(PO4)26O2(OH)4(H2O)8]12&#x2212; wheel
;
_journal_issue 43
_journal_name_full 'Dalton Transactions'
_journal_page_first 9446
_journal_page_last 9451
_journal_paper_doi 10.1039/b905277a
_journal_year 2009
_chemical_formula_sum 'C6 H102 Mo16 N6 Na4 Ni15 O161 P26'
_chemical_formula_weight 6147.51
_chemical_name_systematic
;
?
;
_space_group_IT_number 14
_symmetry_cell_setting monoclinic
_symmetry_space_group_name_Hall '-P 2ybc'
_symmetry_space_group_name_H-M 'P 1 21/c 1'
_atom_sites_solution_hydrogens geom
_atom_sites_solution_primary direct
_atom_sites_solution_secondary difmap
_audit_creation_method SHELXL-97
_cell_angle_alpha 90.00
_cell_angle_beta 116.678(2)
_cell_angle_gamma 90.00
_cell_formula_units_Z 2
_cell_length_a 18.6118(6)
_cell_length_b 20.9879(6)
_cell_length_c 22.9360(5)
_cell_measurement_temperature 150(2)
_cell_volume 8005.5(4)
_computing_cell_refinement 'Bruker SMART'
_computing_data_collection 'Bruker SMART'
_computing_data_reduction 'Bruker SHELXTL'
_computing_molecular_graphics 'Diamond Brandenburg'
_computing_publication_material 'Bruker SHELXTL'
_computing_structure_refinement 'SHELXL-97 (Sheldrick, 1997)'
_computing_structure_solution 'SHELXS-97 (Sheldrick, 1990)'
_diffrn_ambient_temperature 150(2)
_diffrn_measured_fraction_theta_full 0.997
_diffrn_measured_fraction_theta_max 0.997
_diffrn_measurement_device_type 'Bruker APEX area-detector diffractometer'
_diffrn_measurement_method '\f and \w scan'
_diffrn_radiation_monochromator graphite
_diffrn_radiation_source 'fine-focus sealed tube'
_diffrn_radiation_type MoK\a
_diffrn_radiation_wavelength 0.71073
_diffrn_reflns_av_R_equivalents 0.0324
_diffrn_reflns_av_sigmaI/netI 0.0431
_diffrn_reflns_limit_h_max 22
_diffrn_reflns_limit_h_min -21
_diffrn_reflns_limit_k_max 24
_diffrn_reflns_limit_k_min -24
_diffrn_reflns_limit_l_max 20
_diffrn_reflns_limit_l_min -27
_diffrn_reflns_number 44320
_diffrn_reflns_theta_full 25.00
_diffrn_reflns_theta_max 25.00
_diffrn_reflns_theta_min 2.36
_diffrn_standards_decay_% 0
_diffrn_standards_interval_time 0
_diffrn_standards_number 0
_exptl_absorpt_coefficient_mu 3.327
_exptl_absorpt_correction_T_max 0.5024
_exptl_absorpt_correction_T_min 0.4560
_exptl_absorpt_correction_type multi-scan
_exptl_absorpt_process_details 'SADBAS (Sheldrick, 1996)'
_exptl_crystal_colour dark-red
_exptl_crystal_density_diffrn 2.550
_exptl_crystal_density_method 'not measured'
_exptl_crystal_description block
_exptl_crystal_F_000 5986
_exptl_crystal_size_max 0.28
_exptl_crystal_size_mid 0.26
_exptl_crystal_size_min 0.24
_refine_diff_density_max 2.932
_refine_diff_density_min -1.581
_refine_diff_density_rms 0.199
_refine_ls_extinction_method none
_refine_ls_goodness_of_fit_ref 1.062
_refine_ls_hydrogen_treatment constr
_refine_ls_matrix_type full
_refine_ls_number_parameters 1160
_refine_ls_number_reflns 14044
_refine_ls_number_restraints 173
_refine_ls_restrained_S_all 1.090
_refine_ls_R_factor_all 0.0635
_refine_ls_R_factor_gt 0.0560
_refine_ls_shift/su_max 0.001
_refine_ls_shift/su_mean 0.000
_refine_ls_structure_factor_coef Fsqd
_refine_ls_weighting_details 'calc w=1/[\s^2^(Fo^2^)+(0.0737P)^2^+98.4142P] where P=(Fo^2^+2Fc^2^)/3'
_refine_ls_weighting_scheme calc
_refine_ls_wR_factor_gt 0.1575
_refine_ls_wR_factor_ref 0.1642
_reflns_number_gt 12468
_reflns_number_total 14044
_reflns_threshold_expression >2sigma(I)
_cod_data_source_file b905277a.txt
_cod_data_source_block ni1
_cod_depositor_comments
;
The following automatic conversions were performed:
'_symmetry_cell_setting' value 'Monoclinic' changed to 'monoclinic'
according to '/home/saulius/struct/CIF-dictionaries/cif_core.dic'
dictionary named 'cif_core.dic' version 2.4.1 from 2010-06-29.

Automatic conversion script
Id: cif_fix_enum 1527 2010-12-29 10:47:43Z saulius 
;
_cod_original_sg_symbol_H-M P2(1)/c
_cod_database_code 7002674

loop_
_symmetry_equiv_pos_as_xyz
'x, y, z'
'-x, y+1/2, -z+1/2'
'-x, -y, -z'
'x, -y-1/2, z-1/2'

loop_
_atom_site_label
_atom_site_type_symbol
_atom_site_fract_x
_atom_site_fract_y
_atom_site_fract_z
_atom_site_U_iso_or_equiv
_atom_site_adp_type
_atom_site_occupancy
_atom_site_symmetry_multiplicity
_atom_site_calc_flag
_atom_site_refinement_flags
_atom_site_disorder_assembly
_atom_site_disorder_group
Mo1 Mo 0.37741(4) -0.10863(4) 0.27865(4) 0.02053(18) Uani 1 1 d D . .
Mo2 Mo 0.24809(4) -0.15514(3) 0.18451(4) 0.01798(17) Uani 1 1 d . A .
Mo3 Mo 0.37059(4) 0.09137(4) 0.28263(4) 0.02084(18) Uani 1 1 d D . .
Mo4 Mo 0.24239(4) 0.14208(4) 0.18971(4) 0.01990(18) Uani 1 1 d . . .
Mo5 Mo 0.19954(4) 0.10633(3) -0.19123(4) 0.01870(17) Uani 1 1 d . . .
Mo6 Mo 0.13469(4) -0.15111(3) -0.13017(3) 0.01721(17) Uani 1 1 d . A .
Mo7 Mo 0.12918(4) 0.15311(3) -0.12565(3) 0.01727(17) Uani 1 1 d . . .
Mo8 Mo 0.20401(4) -0.09958(3) -0.19475(4) 0.01884(17) Uani 1 1 d . . .
Ni1 Ni 0.31649(6) 0.06848(5) -0.01814(5) 0.0163(2) Uani 1 1 d . . .
Ni2 Ni 0.37237(6) -0.06775(5) 0.12274(5) 0.0180(2) Uani 1 1 d . . .
Ni3 Ni 0.36936(6) 0.06521(5) 0.12534(5) 0.0175(2) Uani 1 1 d . A .
Ni4 Ni 0.31963(6) -0.06478(5) -0.02089(5) 0.0168(2) Uani 1 1 d . A .
Ni5 Ni -0.01733(6) 0.07669(5) -0.28221(5) 0.0192(2) Uani 1 1 d . . .
Ni6 Ni 0.20490(6) -0.08369(5) 0.31493(5) 0.0213(3) Uani 1 1 d . . .
Ni7 Ni -0.01441(6) -0.07985(5) -0.28933(5) 0.0207(2) Uani 1 1 d . A .
Ni8 Ni -0.10557(14) 0.00560(11) -0.53410(11) 0.0227(5) Uani 0.50 1 d PDU . .
O1W O 0.0011(7) 0.0522(9) -0.5094(8) 0.060(5) Uani 0.50 1 d PDU . .
O2W O -0.1816(13) 0.0785(9) -0.5705(11) 0.096(7) Uani 0.50 1 d PDU . .
O3W O -0.1750(14) -0.0717(8) -0.5501(13) 0.103(8) Uani 0.50 1 d PDU . .
P3 P 0.23364(13) -0.16985(10) 0.03257(11) 0.0189(4) Uani 1 1 d . . .
P4 P 0.38229(14) -0.01469(12) 0.39659(11) 0.0248(5) Uani 1 1 d . . .
P5 P 0.07198(12) -0.17305(10) 0.19653(10) 0.0155(4) Uani 1 1 d . . .
P6 P 0.35120(13) 0.00547(11) -0.13414(12) 0.0203(5) Uani 1 1 d . . .
P7 P 0.46002(14) -0.15670(11) 0.06558(12) 0.0236(5) Uani 1 1 d . . .
P8 P -0.06598(13) -0.17285(10) -0.19931(11) 0.0177(4) Uani 1 1 d . . .
P9 P 0.49837(14) -0.00437(11) 0.26092(12) 0.0217(5) Uani 1 1 d . . .
P10 P 0.45599(14) 0.16140(11) 0.07275(12) 0.0232(5) Uani 1 1 d . . .
P11 P 0.11512(14) 0.00503(11) -0.31413(12) 0.0223(5) Uani 1 1 d . . .
P12 P 0.22934(13) 0.16898(10) 0.03826(10) 0.0178(4) Uani 1 1 d . . .
P13 P -0.14317(14) 0.00170(11) -0.40471(12) 0.0221(5) Uani 1 1 d . . .
P1 P 0.15261(16) 0.00147(11) -0.10461(13) 0.0147(5) Uani 0.82 1 d PU A 1
P2 P 0.20556(16) -0.00491(11) 0.11248(13) 0.0153(5) Uani 0.82 1 d PU A 1
O10 O 0.1766(6) 0.0041(4) -0.1618(5) 0.020(3) Uani 0.82 1 d PU A 1
O12 O 0.1437(5) -0.0112(4) 0.0368(5) 0.0280(18) Uani 0.82 1 d PU A 1
O42 O 0.3392(6) -0.0082(3) 0.2569(5) 0.0107(18) Uiso 0.82 1 d PD B 1
P1A P 0.1432(7) 0.0001(5) -0.0595(6) 0.015(2) Uani 0.18 1 d PU A 2
P2A P 0.2571(8) -0.0041(6) 0.1720(6) 0.024(3) Uani 0.18 1 d PDU A 2
O10A O 0.182(3) 0.001(2) -0.175(2) 0.016(12) Uani 0.18 1 d PU A 2
O12A O 0.131(3) -0.0003(18) 0.005(2) 0.034(9) Uani 0.18 1 d PU A 2
O42A O 0.3276(16) -0.0083(4) 0.2402(10) 0.011(10) Uiso 0.18 1 d PD A 2
O1 O -0.0120(4) -0.1654(3) 0.1408(3) 0.0247(13) Uani 1 1 d . . .
O2 O 0.1029(3) 0.0598(3) -0.1046(3) 0.0230(13) Uani 1 1 d . . .
O3 O 0.2033(4) -0.1696(3) 0.0842(3) 0.0260(14) Uani 1 1 d . A .
O4 O 0.0193(4) -0.1676(3) -0.1438(3) 0.0263(14) Uani 1 1 d . . .
O5 O 0.2934(4) -0.0245(4) 0.3779(3) 0.0369(17) Uani 1 1 d U B .
O6 O -0.2340(4) 0.0008(3) -0.4543(3) 0.0319(16) Uani 1 1 d U A .
O7 O 0.0360(4) 0.0026(3) -0.3103(3) 0.0223(13) Uani 1 1 d . A .
O8 O 0.2310(4) -0.1660(3) -0.2196(3) 0.0296(15) Uani 1 1 d . A .
O9 O -0.0148(4) 0.1464(3) -0.3439(3) 0.0363(16) Uani 1 1 d . A .
O11 O 0.3560(4) 0.0047(3) -0.0662(3) 0.0194(13) Uani 1 1 d . A .
O13 O 0.1011(3) -0.0573(3) -0.1098(3) 0.0225(13) Uani 1 1 d . . .
O14 O 0.2886(4) -0.0039(3) 0.1170(3) 0.0215(13) Uani 1 1 d . A .
O15 O 0.1887(4) 0.0555(3) 0.1414(3) 0.0266(14) Uani 1 1 d U . .
O16 O -0.0244(4) -0.0059(3) -0.2288(3) 0.0254(14) Uani 1 1 d . A .
O17 O 0.4282(4) -0.0148(4) 0.4719(3) 0.0340(16) Uani 1 1 d . B .
O18 O 0.1490(4) -0.2278(3) -0.1453(3) 0.0272(14) Uani 1 1 d . . .
O19 O 0.3812(4) 0.0016(3) 0.0566(3) 0.0188(13) Uani 1 1 d . A .
O20 O 0.4223(4) 0.2282(3) 0.0696(4) 0.0385(17) Uani 1 1 d . A .
O21 O -0.1232(4) -0.1543(3) -0.1720(3) 0.0320(16) Uani 1 1 d . . .
O22 O 0.2730(4) -0.2321(3) 0.2014(3) 0.0298(15) Uani 1 1 d . . .
O23 O 0.4179(3) -0.1203(3) 0.0020(3) 0.0234(13) Uani 1 1 d . A .
O24 O 0.5468(4) 0.1706(3) 0.0865(3) 0.0323(15) Uani 1 1 d . . .
O25 O 0.0020(4) -0.1484(3) -0.3482(3) 0.0336(16) Uani 1 1 d . . .
O26 O 0.1302(4) -0.1723(3) 0.1680(3) 0.0282(14) Uani 1 1 d . A .
O27 O 0.4570(4) 0.1249(3) 0.1303(3) 0.0316(15) Uani 1 1 d . A .
O28 O -0.1177(4) -0.0619(3) -0.3719(3) 0.0326(16) Uani 1 1 d . A .
O29 O 0.5495(4) -0.1694(3) 0.0790(3) 0.0306(15) Uani 1 1 d . A .
O30 O 0.1701(4) -0.0092(3) 0.2483(3) 0.0237(14) Uani 1 1 d . B .
O31 O -0.0799(4) -0.1388(3) -0.2608(3) 0.0314(15) Uani 1 1 d . . .
O32 O 0.4488(4) -0.0015(3) 0.1871(3) 0.0230(14) Uani 1 1 d . A .
O33 O 0.2243(4) 0.1756(3) -0.2146(3) 0.0308(15) Uani 1 1 d . A .
O34 O 0.3094(4) 0.0655(3) -0.1714(3) 0.0253(14) Uani 1 1 d . A .
O35 O 0.0720(4) -0.2418(3) 0.2243(3) 0.0320(15) Uani 1 1 d . B .
O36 O 0.4229(4) -0.1786(3) 0.3096(3) 0.0341(16) Uani 1 1 d . B .
O37 O 0.1410(4) 0.2308(3) -0.1404(3) 0.0295(14) Uani 1 1 d . . .
O38 O 0.3125(3) -0.0546(3) -0.1719(3) 0.0249(13) Uani 1 1 d . . .
O39 O 0.4391(4) 0.0063(3) -0.1271(3) 0.0277(15) Uani 1 1 d . A .
O40 O 0.2788(4) -0.2333(3) 0.0363(4) 0.0384(17) Uani 1 1 d . . .
O41 O 0.4823(4) -0.0681(3) 0.2865(3) 0.0265(14) Uani 1 1 d . A .
O43 O -0.1006(5) 0.0182(4) -0.4463(3) 0.0411(18) Uani 1 1 d D A .
O44 O -0.1291(3) 0.0538(3) -0.3549(3) 0.0238(13) Uani 1 1 d . . .
O45 O 0.2655(4) 0.2181(3) 0.2136(3) 0.0357(16) Uani 1 1 d . . .
O46 O 0.1650(4) -0.0542(3) -0.2837(3) 0.0267(14) Uani 1 1 d . A .
O47 O 0.4121(4) 0.1266(3) 0.0073(3) 0.0253(14) Uani 1 1 d . A .
O48 O 0.2918(3) -0.1145(3) 0.0423(3) 0.0213(13) Uani 1 1 d . A .
O49 O 0.3984(4) 0.0495(3) 0.3727(3) 0.0310(15) Uani 1 1 d . B .
O50 O 0.2386(3) 0.1192(3) -0.0973(3) 0.0203(12) Uani 1 1 d . A .
O51 O 0.1557(4) 0.1685(3) -0.0287(3) 0.0292(15) Uani 1 1 d . A .
O52 O 0.0930(3) -0.1261(3) 0.2518(3) 0.0250(14) Uani 1 1 d . . .
O53 O 0.0917(3) -0.1128(3) -0.2176(3) 0.0199(12) Uani 1 1 d . A .
O54 O 0.1596(4) -0.1665(3) -0.0342(3) 0.0276(14) Uani 1 1 d . A .
O55 O 0.1620(4) 0.0655(3) -0.2824(3) 0.0251(14) Uani 1 1 d . A .
O56 O 0.3458(4) -0.1188(3) 0.1857(3) 0.0215(13) Uani 1 1 d . A .
O57 O 0.2015(4) 0.1700(3) 0.0908(3) 0.0271(14) Uani 1 1 d . A .
O58 O 0.2292(3) -0.0005(2) -0.0384(3) 0.0161(12) Uani 1 1 d . A .
O59 O 0.0861(3) 0.1167(3) -0.2140(3) 0.0203(12) Uani 1 1 d . A .
O60 O 0.4156(4) 0.1593(3) 0.3194(3) 0.0365(17) Uani 1 1 d . B .
O61 O 0.4785(3) 0.0532(3) 0.2926(3) 0.0273(14) Uani 1 1 d . A .
O62 O 0.2856(3) 0.1131(3) 0.0464(3) 0.0219(13) Uani 1 1 d . A .
O63 O 0.4127(4) -0.0703(3) 0.3703(3) 0.0299(15) Uani 1 1 d . B .
O64 O 0.2423(3) -0.1139(3) -0.1010(3) 0.0184(12) Uani 1 1 d . A .
O65 O 0.2615(4) 0.1000(3) 0.2720(3) 0.0239(13) Uani 1 1 d . B .
O66 O 0.3426(3) 0.1098(3) 0.1915(3) 0.0195(12) Uani 1 1 d . A .
O67 O 0.2691(4) -0.1196(3) 0.2703(3) 0.0225(13) Uani 1 1 d . A .
O68 O 0.5884(4) -0.0016(3) 0.2799(4) 0.0370(18) Uani 1 1 d . A .
O69 O -0.0985(5) -0.0076(4) -0.6157(3) 0.048(2) Uani 1 1 d DU . .
O70 O 0.4632(4) -0.1219(4) 0.1242(3) 0.0412(19) Uani 1 1 d . A .
O71 O 0.4240(4) -0.2233(3) 0.0604(4) 0.0450(19) Uani 1 1 d . A .
O72 O -0.0785(4) -0.2461(3) -0.2156(4) 0.0388(17) Uani 1 1 d . . .
O73 O 0.1925(3) -0.0616(3) 0.1485(3) 0.0218(13) Uani 1 1 d . . .
O74 O 0.2750(4) 0.2328(3) 0.0418(4) 0.0393(18) Uani 1 1 d . A .
O75 O 0.2405(4) -0.1569(3) 0.3802(3) 0.0381(17) Uani 1 1 d . . .
N1 N 0.2250(6) 0.1503(4) 0.3717(5) 0.043(2) Uani 1 1 d . . .
H1A H 0.1945 0.1194 0.3775 0.043 Uiso 1 1 calc R . .
H1B H 0.2341 0.1402 0.3370 0.043 Uiso 1 1 calc R . .
H1C H 0.1985 0.1882 0.3641 0.043 Uiso 1 1 calc R . .
C1 C 0.3004(8) 0.1554(6) 0.4294(7) 0.058(3) Uani 1 1 d . . .
H1D H 0.3306 0.1148 0.4381 0.058 Uiso 1 1 calc R . .
H1E H 0.2918 0.1663 0.4678 0.058 Uiso 1 1 calc R . .
C2 C 0.3456(9) 0.2081(8) 0.4150(8) 0.072(4) Uani 1 1 d U . .
H2A H 0.3317 0.2081 0.3679 0.072 Uiso 1 1 calc R . .
H2B H 0.3300 0.2499 0.4258 0.072 Uiso 1 1 calc R . .
N2 N 0.4313(11) 0.1986(9) 0.4532(10) 0.135(7) Uani 1 1 d U . .
H2C H 0.4583 0.2306 0.4446 0.135 Uiso 1 1 calc R . .
H2D H 0.4456 0.1605 0.4425 0.135 Uiso 1 1 calc R . .
H2E H 0.4439 0.1989 0.4964 0.135 Uiso 1 1 calc R . .
N3 N 0.3149(15) 0.4009(13) 0.2057(13) 0.081(7) Uani 0.50 1 d PU . .
H3A H 0.2964 0.4203 0.2318 0.081 Uiso 0.50 1 calc PR . .
H3B H 0.2725 0.3875 0.1684 0.081 Uiso 0.50 1 calc PR . .
H3C H 0.3450 0.4290 0.1957 0.081 Uiso 0.50 1 calc PR . .
C3 C 0.3700(19) 0.3399(16) 0.2438(17) 0.076(9) Uani 0.50 1 d PU . .
H3D H 0.3400 0.3091 0.2571 0.076 Uiso 0.50 1 calc PR . .
H3E H 0.4198 0.3530 0.2824 0.076 Uiso 0.50 1 calc PR . .
C4 C 0.390(2) 0.3106(19) 0.183(2) 0.100(12) Uani 0.50 1 d PU . .
H4A H 0.3389 0.3054 0.1427 0.100 Uiso 0.50 1 calc PR . .
H4B H 0.4249 0.3403 0.1744 0.100 Uiso 0.50 1 calc PR . .
N4 N 0.429(2) 0.2498(16) 0.2045(17) 0.112(11) Uani 0.50 1 d PU . .
H4C H 0.4436 0.2346 0.1744 0.112 Uiso 0.50 1 calc PR . .
H4D H 0.3942 0.2218 0.2091 0.112 Uiso 0.50 1 calc PR . .
H4E H 0.4731 0.2545 0.2435 0.112 Uiso 0.50 1 calc PR . .
Na1 Na -0.1317(8) -0.1801(6) -0.4669(6) 0.076(3) Uani 0.50 1 d PU . .
Na2 Na -0.1588(9) 0.1707(6) -0.4639(7) 0.068(4) Uani 0.42 1 d PU . .
Na3 Na 0.3874(9) -0.2099(7) 0.4279(8) 0.071(4) Uani 0.38 1 d PU . .
Na4 Na 0.6075(11) 0.1179(11) 0.2329(10) 0.075(5) Uani 0.31 1 d PU . .
Na5 Na -0.1380(9) 0.1781(7) -0.6207(7) 0.070(4) Uani 0.39 1 d PU . .
O101 O 0.0118(15) 0.0802(12) 0.0521(13) 0.038(6) Uiso 0.28 1 d P C 1
O102 O -0.0046(17) 0.1204(16) -0.0052(14) 0.034(7) Uiso 0.22 1 d P D 2
O100 O 0.0018(9) 0.1890(8) 0.0039(7) 0.049(4) Uiso 0.50 1 d PD E 3
O103 O 0.1557(11) 0.1760(9) -0.3714(9) 0.083(5) Uiso 0.60 1 d P . .
O104 O -0.0210(14) 0.0526(12) -0.0725(12) 0.072(6) Uiso 0.42 1 d P . .
O107 O 0.4387(16) 0.1336(13) 0.5586(13) 0.085(8) Uiso 0.43 1 d P . .
O108 O 0.4439(18) -0.2385(14) 0.1951(15) 0.084(8) Uiso 0.39 1 d P . .
O109 O 0.4211(17) -0.1313(13) 0.5272(14) 0.075(8) Uiso 0.38 1 d P B .
O110 O 0.403(3) 0.061(2) 0.565(2) 0.086(13) Uiso 0.26 1 d P . .
O111 O -0.003(2) 0.3085(9) 0.005(2) 0.084(13) Uiso 0.26 1 d PD . .
O112 O 0.374(2) -0.121(2) 0.624(2) 0.078(11) Uiso 0.26 1 d P . .

loop_
_atom_site_aniso_label
_atom_site_aniso_U_11
_atom_site_aniso_U_22
_atom_site_aniso_U_33
_atom_site_aniso_U_23
_atom_site_aniso_U_13
_atom_site_aniso_U_12
Mo1 0.0168(4) 0.0277(4) 0.0168(4) 0.0032(3) 0.0073(3) 0.0012(3)
Mo2 0.0172(4) 0.0216(4) 0.0167(4) 0.0005(3) 0.0091(3) -0.0007(3)
Mo3 0.0176(4) 0.0285(4) 0.0162(4) -0.0041(3) 0.0074(3) -0.0031(3)
Mo4 0.0195(4) 0.0240(4) 0.0183(4) -0.0014(3) 0.0104(3) 0.0013(3)
Mo5 0.0155(4) 0.0248(4) 0.0160(4) 0.0030(3) 0.0072(3) -0.0015(3)
Mo6 0.0162(4) 0.0196(4) 0.0150(4) -0.0025(3) 0.0063(3) -0.0005(3)
Mo7 0.0152(4) 0.0198(4) 0.0146(4) 0.0010(3) 0.0047(3) -0.0003(3)
Mo8 0.0160(4) 0.0254(4) 0.0163(4) -0.0027(3) 0.0083(3) 0.0008(3)
Ni1 0.0144(5) 0.0192(5) 0.0150(5) 0.0000(4) 0.0063(4) -0.0014(4)
Ni2 0.0160(5) 0.0227(5) 0.0165(5) 0.0004(4) 0.0082(5) 0.0004(4)
Ni3 0.0158(5) 0.0215(5) 0.0165(5) -0.0002(4) 0.0084(5) -0.0024(4)
Ni4 0.0156(5) 0.0199(5) 0.0159(5) -0.0003(4) 0.0080(4) 0.0005(4)
Ni5 0.0162(5) 0.0221(6) 0.0182(6) -0.0015(4) 0.0067(5) -0.0014(4)
Ni6 0.0176(5) 0.0283(6) 0.0187(6) -0.0018(5) 0.0086(5) -0.0015(4)
Ni7 0.0187(6) 0.0230(6) 0.0194(6) 0.0005(5) 0.0077(5) 0.0007(4)
Ni8 0.0220(9) 0.0382(9) 0.0136(8) -0.0024(7) 0.0130(7) 0.0017(7)
O1W 0.052(8) 0.068(9) 0.051(8) -0.006(7) 0.014(7) -0.017(7)
O2W 0.108(11) 0.109(11) 0.087(11) 0.010(8) 0.056(9) 0.009(8)
O3W 0.118(12) 0.116(12) 0.090(11) -0.004(8) 0.060(9) 0.006(9)
P3 0.0221(11) 0.0187(10) 0.0173(11) -0.0010(9) 0.0102(9) -0.0016(9)
P4 0.0182(12) 0.0407(13) 0.0147(11) -0.0032(10) 0.0067(10) -0.0059(10)
P5 0.0153(10) 0.0158(10) 0.0156(10) 0.0020(8) 0.0071(9) 0.0000(8)
P6 0.0138(11) 0.0307(12) 0.0183(12) 0.0007(9) 0.0089(9) -0.0002(8)
P7 0.0207(12) 0.0298(12) 0.0226(12) 0.0021(10) 0.0119(10) 0.0079(9)
P8 0.0159(10) 0.0180(10) 0.0188(11) -0.0023(9) 0.0073(9) -0.0009(8)
P9 0.0134(11) 0.0308(12) 0.0194(12) 0.0006(9) 0.0059(10) -0.0006(8)
P10 0.0196(11) 0.0286(12) 0.0221(12) -0.0026(10) 0.0098(10) -0.0075(9)
P11 0.0214(12) 0.0310(12) 0.0166(12) -0.0006(9) 0.0104(10) 0.0005(9)
P12 0.0184(11) 0.0190(10) 0.0154(11) 0.0012(8) 0.0070(9) 0.0007(8)
P13 0.0199(12) 0.0291(12) 0.0162(12) -0.0032(9) 0.0070(10) 0.0020(9)
P1 0.0139(9) 0.0164(9) 0.0147(9) -0.0003(7) 0.0072(7) -0.0006(7)
P2 0.0149(9) 0.0168(9) 0.0143(9) 0.0004(7) 0.0067(7) 0.0000(7)
O10 0.020(3) 0.020(3) 0.020(3) 0.0000(10) 0.0090(16) 0.0002(10)
O12 0.028(2) 0.028(2) 0.028(2) -0.0003(10) 0.0125(12) -0.0003(10)
P1A 0.015(3) 0.016(3) 0.015(3) 0.0000(10) 0.0072(14) 0.0002(10)
P2A 0.024(3) 0.024(3) 0.024(3) 0.0001(10) 0.0109(16) -0.0002(10)
O10A 0.016(12) 0.016(12) 0.016(12) 0.0000(11) 0.007(5) 0.0001(11)
O12A 0.034(9) 0.034(9) 0.034(9) 0.0001(11) 0.015(4) -0.0001(11)
O1 0.020(3) 0.032(3) 0.020(3) -0.001(3) 0.006(3) 0.003(3)
O2 0.019(3) 0.019(3) 0.031(3) 0.008(3) 0.012(3) 0.002(2)
O3 0.023(3) 0.036(4) 0.020(3) -0.007(3) 0.012(3) -0.011(3)
O4 0.023(3) 0.035(4) 0.019(3) 0.000(3) 0.009(3) -0.006(3)
O5 0.024(3) 0.059(4) 0.034(4) -0.016(3) 0.018(3) -0.013(3)
O6 0.022(3) 0.049(4) 0.018(3) -0.007(3) 0.003(3) 0.004(3)
O7 0.018(3) 0.025(3) 0.021(3) -0.001(2) 0.007(3) 0.001(2)
O8 0.028(3) 0.039(4) 0.023(3) -0.006(3) 0.012(3) 0.007(3)
O9 0.042(4) 0.032(4) 0.030(4) 0.001(3) 0.012(3) -0.008(3)
O11 0.016(3) 0.024(3) 0.019(3) 0.003(2) 0.008(3) 0.003(2)
O13 0.021(3) 0.022(3) 0.025(3) -0.007(3) 0.011(3) -0.005(2)
O14 0.027(3) 0.021(3) 0.019(3) 0.000(2) 0.012(3) 0.000(2)
O15 0.025(3) 0.024(3) 0.037(4) -0.009(3) 0.019(3) 0.000(2)
O16 0.023(3) 0.033(4) 0.021(3) -0.002(3) 0.010(3) 0.000(3)
O17 0.027(4) 0.058(4) 0.013(3) -0.005(3) 0.006(3) -0.012(3)
O18 0.033(4) 0.025(3) 0.022(3) -0.002(3) 0.011(3) 0.000(3)
O19 0.015(3) 0.028(3) 0.015(3) 0.002(2) 0.009(3) -0.001(2)
O20 0.029(4) 0.034(4) 0.050(5) -0.008(3) 0.016(3) -0.002(3)
O21 0.023(3) 0.051(4) 0.027(4) 0.001(3) 0.016(3) 0.010(3)
O22 0.034(4) 0.023(3) 0.031(4) 0.002(3) 0.013(3) -0.001(3)
O23 0.016(3) 0.033(3) 0.021(3) 0.004(3) 0.008(3) 0.009(3)
O24 0.022(3) 0.045(4) 0.031(4) -0.007(3) 0.013(3) -0.012(3)
O25 0.042(4) 0.032(4) 0.023(4) -0.002(3) 0.011(3) 0.006(3)
O26 0.021(3) 0.040(4) 0.029(4) -0.005(3) 0.016(3) -0.008(3)
O27 0.021(3) 0.048(4) 0.023(3) 0.005(3) 0.008(3) -0.013(3)
O28 0.026(3) 0.022(3) 0.035(4) -0.003(3) 0.001(3) -0.003(3)
O29 0.022(3) 0.044(4) 0.025(4) 0.005(3) 0.011(3) 0.011(3)
O30 0.021(3) 0.032(3) 0.017(3) 0.001(3) 0.008(3) -0.003(2)
O31 0.027(3) 0.036(4) 0.028(4) 0.004(3) 0.009(3) -0.008(3)
O32 0.019(3) 0.027(3) 0.020(3) 0.002(2) 0.006(3) 0.000(2)
O33 0.032(4) 0.032(4) 0.028(4) 0.007(3) 0.013(3) -0.006(3)
O34 0.020(3) 0.035(4) 0.024(3) 0.003(3) 0.012(3) -0.001(3)
O35 0.047(4) 0.019(3) 0.024(3) 0.008(3) 0.012(3) 0.000(3)
O36 0.031(4) 0.033(4) 0.035(4) 0.007(3) 0.012(3) 0.006(3)
O37 0.027(3) 0.023(3) 0.033(4) 0.001(3) 0.007(3) -0.001(3)
O38 0.016(3) 0.037(4) 0.023(3) -0.003(3) 0.010(3) -0.003(3)
O39 0.019(3) 0.038(4) 0.030(4) -0.003(3) 0.014(3) -0.005(3)
O40 0.039(4) 0.025(3) 0.059(5) -0.001(3) 0.029(4) 0.004(3)
O41 0.018(3) 0.037(4) 0.021(3) 0.008(3) 0.004(3) 0.001(3)
O43 0.043(4) 0.068(5) 0.022(4) -0.003(4) 0.023(3) -0.001(4)
O44 0.019(3) 0.031(3) 0.019(3) -0.005(3) 0.006(3) 0.000(3)
O45 0.051(4) 0.022(3) 0.034(4) -0.005(3) 0.019(3) 0.003(3)
O46 0.030(3) 0.032(3) 0.024(3) 0.001(3) 0.017(3) 0.004(3)
O47 0.021(3) 0.030(3) 0.025(3) -0.001(3) 0.011(3) -0.009(3)
O48 0.023(3) 0.021(3) 0.019(3) 0.000(2) 0.009(3) -0.004(2)
O49 0.030(4) 0.041(4) 0.022(3) -0.003(3) 0.011(3) -0.006(3)
O50 0.018(3) 0.027(3) 0.016(3) 0.000(2) 0.007(2) 0.001(2)
O51 0.028(3) 0.040(4) 0.022(3) -0.001(3) 0.014(3) 0.007(3)
O52 0.019(3) 0.028(3) 0.028(3) -0.007(3) 0.010(3) 0.001(2)
O53 0.016(3) 0.028(3) 0.015(3) -0.004(2) 0.006(2) -0.004(2)
O54 0.025(3) 0.039(4) 0.019(3) -0.001(3) 0.010(3) -0.006(3)
O55 0.028(3) 0.034(3) 0.020(3) 0.001(3) 0.016(3) -0.003(3)
O56 0.024(3) 0.023(3) 0.021(3) -0.001(3) 0.014(3) 0.001(2)
O57 0.032(4) 0.035(4) 0.020(3) 0.003(3) 0.017(3) 0.011(3)
O58 0.014(3) 0.020(3) 0.013(3) 0.001(2) 0.005(2) -0.003(2)
O59 0.016(3) 0.029(3) 0.015(3) -0.002(2) 0.007(2) -0.004(2)
O60 0.034(4) 0.044(4) 0.029(4) -0.012(3) 0.012(3) -0.010(3)
O61 0.015(3) 0.037(4) 0.024(3) -0.008(3) 0.004(3) -0.004(3)
O62 0.019(3) 0.026(3) 0.021(3) -0.002(3) 0.009(3) 0.002(2)
O63 0.023(3) 0.041(4) 0.025(3) 0.000(3) 0.010(3) -0.001(3)
O64 0.017(3) 0.024(3) 0.014(3) -0.004(2) 0.008(2) 0.000(2)
O65 0.023(3) 0.031(3) 0.021(3) 0.000(3) 0.012(3) 0.002(3)
O66 0.015(3) 0.026(3) 0.018(3) -0.004(2) 0.008(2) -0.002(2)
O67 0.024(3) 0.024(3) 0.019(3) -0.001(3) 0.010(3) -0.002(2)
O68 0.014(3) 0.051(5) 0.041(5) 0.000(3) 0.008(3) -0.003(3)
O69 0.059(5) 0.061(5) 0.023(4) 0.002(3) 0.019(4) 0.001(4)
O70 0.029(4) 0.069(5) 0.021(4) 0.001(3) 0.007(3) 0.027(4)
O71 0.037(4) 0.029(4) 0.074(6) 0.008(4) 0.030(4) 0.003(3)
O72 0.042(4) 0.019(3) 0.039(4) -0.007(3) 0.004(3) 0.003(3)
O73 0.019(3) 0.023(3) 0.021(3) -0.001(3) 0.008(3) 0.001(2)
O74 0.032(4) 0.019(3) 0.070(5) -0.003(3) 0.026(4) -0.002(3)
O75 0.037(4) 0.044(4) 0.031(4) 0.009(3) 0.013(3) 0.003(3)
N1 0.056(6) 0.030(5) 0.042(5) -0.007(4) 0.022(5) 0.002(4)
C1 0.049(7) 0.054(8) 0.075(10) -0.013(7) 0.032(7) -0.008(6)
C2 0.075(8) 0.073(8) 0.072(8) -0.009(6) 0.037(6) -0.006(6)
N2 0.128(10) 0.134(10) 0.134(10) 0.003(8) 0.052(8) 0.009(8)
N3 0.080(11) 0.099(12) 0.090(11) -0.018(8) 0.061(9) -0.007(8)
C3 0.064(11) 0.084(12) 0.085(12) 0.008(9) 0.038(9) -0.001(9)
C4 0.094(14) 0.098(15) 0.105(15) -0.009(10) 0.042(10) 0.000(9)
N4 0.112(14) 0.126(14) 0.110(14) 0.001(9) 0.061(10) -0.013(9)
Na1 0.086(7) 0.066(6) 0.065(6) -0.008(5) 0.025(5) -0.021(5)
Na2 0.088(8) 0.057(6) 0.060(7) 0.010(5) 0.032(6) 0.025(6)
Na3 0.066(7) 0.069(7) 0.083(8) 0.012(6) 0.037(6) 0.034(6)
Na4 0.061(8) 0.106(10) 0.071(9) 0.015(7) 0.041(7) 0.007(7)
Na5 0.079(8) 0.070(7) 0.067(7) 0.010(6) 0.036(6) 0.019(6)

loop_
_atom_type_symbol
_atom_type_description
_atom_type_scat_dispersion_real
_atom_type_scat_dispersion_imag
_atom_type_scat_source
C C 0.0033 0.0016 'International Tables Vol C Tables 4.2.6.8 and 6.1.1.4'
H H 0.0000 0.0000 'International Tables Vol C Tables 4.2.6.8 and 6.1.1.4'
N N 0.0061 0.0033 'International Tables Vol C Tables 4.2.6.8 and 6.1.1.4'
O O 0.0106 0.0060 'International Tables Vol C Tables 4.2.6.8 and 6.1.1.4'
P P 0.1023 0.0942 'International Tables Vol C Tables 4.2.6.8 and 6.1.1.4'
Mo Mo -1.6832 0.6857 'International Tables Vol C Tables 4.2.6.8 and 6.1.1.4'
Ni Ni 0.3393 1.1124 'International Tables Vol C Tables 4.2.6.8 and 6.1.1.4'
Na Na 0.0362 0.0249 'International Tables Vol C Tables 4.2.6.8 and 6.1.1.4'

loop_
_geom_angle_atom_site_label_1
_geom_angle_atom_site_label_2
_geom_angle_atom_site_label_3
_geom_angle
_geom_angle_site_symmetry_1
_geom_angle_site_symmetry_3
_geom_angle_publ_flag
O36 Mo1 O67 103.9(3) . . ?
O36 Mo1 O56 102.3(3) . . ?
O67 Mo1 O56 95.0(2) . . ?
O36 Mo1 O41 92.6(3) . . ?
O67 Mo1 O41 162.4(3) . . ?
O56 Mo1 O41 87.1(2) . . ?
O36 Mo1 O63 92.3(3) . . ?
O67 Mo1 O63 89.4(2) . . ?
O56 Mo1 O63 163.2(3) . . ?
O41 Mo1 O63 83.9(3) . . ?
O36 Mo1 O42 167.7(4) . . ?
O67 Mo1 O42 82.9(3) . . ?
O56 Mo1 O42 87.1(3) . . ?
O41 Mo1 O42 79.8(3) . . ?
O63 Mo1 O42 77.3(3) . . ?
O36 Mo1 O42A 174.3(7) . . ?
O67 Mo1 O42A 81.4(9) . . ?
O56 Mo1 O42A 79.1(7) . . ?
O41 Mo1 O42A 81.9(8) . . ?
O63 Mo1 O42A 85.6(6) . . ?
O42 Mo1 O42A 8.4(5) . . ?
O36 Mo1 Mo2 97.2(2) . . ?
O67 Mo1 Mo2 48.90(17) . . ?
O56 Mo1 Mo2 48.56(17) . . ?
O41 Mo1 Mo2 135.69(18) . . ?
O63 Mo1 Mo2 138.28(18) . . ?
O42 Mo1 Mo2 95.0(2) . . ?
O42A Mo1 Mo2 87.8(3) . . ?
O22 Mo2 O56 102.3(3) . . ?
O22 Mo2 O67 102.9(3) . . ?
O56 Mo2 O67 94.1(2) . . ?
O22 Mo2 O26 92.0(3) . . ?
O56 Mo2 O26 164.6(3) . . ?
O67 Mo2 O26 88.1(2) . . ?
O22 Mo2 O3 92.7(3) . . ?
O56 Mo2 O3 88.9(2) . . ?
O67 Mo2 O3 163.1(3) . . ?
O26 Mo2 O3 84.7(2) . . ?
O22 Mo2 O73 168.7(3) . . ?
O56 Mo2 O73 86.3(2) . . ?
O67 Mo2 O73 83.5(2) . . ?
O26 Mo2 O73 78.8(2) . . ?
O3 Mo2 O73 80.1(2) . . ?
O22 Mo2 Mo1 96.5(2) . . ?
O56 Mo2 Mo1 48.27(17) . . ?
O67 Mo2 Mo1 48.20(17) . . ?
O26 Mo2 Mo1 136.33(18) . . ?
O3 Mo2 Mo1 137.17(16) . . ?
O73 Mo2 Mo1 94.66(15) . . ?
O60 Mo3 O65 104.0(3) . . ?
O60 Mo3 O66 101.7(3) . . ?
O65 Mo3 O66 94.9(2) . . ?
O60 Mo3 O61 91.9(3) . . ?
O65 Mo3 O61 162.7(3) . . ?
O66 Mo3 O61 88.5(2) . . ?
O60 Mo3 O49 90.8(3) . . ?
O65 Mo3 O49 86.8(3) . . ?
O66 Mo3 O49 166.5(3) . . ?
O61 Mo3 O49 86.1(3) . . ?
O60 Mo3 O42 164.7(4) . . ?
O65 Mo3 O42 85.2(3) . . ?
O66 Mo3 O42 89.4(3) . . ?
O61 Mo3 O42 77.8(3) . . ?
O49 Mo3 O42 77.4(3) . . ?
O60 Mo3 O42A 171.5(6) . . ?
O65 Mo3 O42A 83.4(9) . . ?
O66 Mo3 O42A 81.5(7) . . ?
O61 Mo3 O42A 80.3(8) . . ?
O49 Mo3 O42A 85.4(7) . . ?
O42 Mo3 O42A 8.3(5) . . ?
O60 Mo3 Mo4 97.5(3) . . ?
O65 Mo3 Mo4 48.53(18) . . ?
O66 Mo3 Mo4 48.52(16) . . ?
O61 Mo3 Mo4 137.02(18) . . ?
O49 Mo3 Mo4 135.29(18) . . ?
O42 Mo3 Mo4 97.7(2) . . ?
O42A Mo3 Mo4 90.5(3) . . ?
O45 Mo4 O65 101.8(3) . . ?
O45 Mo4 O66 102.6(3) . . ?
O65 Mo4 O66 93.7(2) . . ?
O45 Mo4 O21 92.4(3) . 3 ?
O65 Mo4 O21 87.8(3) . 3 ?
O66 Mo4 O21 164.3(3) . 3 ?
O45 Mo4 O57 90.1(3) . . ?
O65 Mo4 O57 166.4(3) . . ?
O66 Mo4 O57 89.9(2) . . ?
O21 Mo4 O57 85.3(2) 3 . ?
O45 Mo4 O15 166.5(3) . . ?
O65 Mo4 O15 87.5(3) . . ?
O66 Mo4 O15 86.3(2) . . ?
O21 Mo4 O15 78.1(2) 3 . ?
O57 Mo4 O15 79.6(3) . . ?
O45 Mo4 Mo3 96.6(2) . . ?
O65 Mo4 Mo3 47.71(17) . . ?
O66 Mo4 Mo3 48.06(17) . . ?
O21 Mo4 Mo3 135.46(19) 3 . ?
O57 Mo4 Mo3 137.94(16) . . ?
O15 Mo4 Mo3 96.90(18) . . ?
O33 Mo5 O59 103.7(3) . . ?
O33 Mo5 O50 102.2(3) . . ?
O59 Mo5 O50 95.8(2) . . ?
O33 Mo5 O55 93.1(3) . . ?
O59 Mo5 O55 86.7(2) . . ?
O50 Mo5 O55 163.4(2) . . ?
O33 Mo5 O34 92.5(3) . . ?
O59 Mo5 O34 161.9(2) . . ?
O50 Mo5 O34 88.4(2) . . ?
O55 Mo5 O34 84.5(2) . . ?
O33 Mo5 O10A 165.0(13) . . ?
O59 Mo5 O10A 86.2(12) . . ?
O50 Mo5 O10A 87.7(12) . . ?
O55 Mo5 O10A 76.1(12) . . ?
O34 Mo5 O10A 76.5(12) . . ?
O33 Mo5 O10 173.1(4) . . ?
O59 Mo5 O10 82.2(3) . . ?
O50 Mo5 O10 80.5(3) . . ?
O55 Mo5 O10 83.6(3) . . ?
O34 Mo5 O10 81.3(3) . . ?
O10A Mo5 O10 8.7(12) . . ?
O33 Mo5 Mo7 98.0(2) . . ?
O59 Mo5 Mo7 48.92(17) . . ?
O50 Mo5 Mo7 49.00(16) . . ?
O55 Mo5 Mo7 135.57(17) . . ?
O34 Mo5 Mo7 137.39(17) . . ?
O10A Mo5 Mo7 97.0(12) . . ?
O10 Mo5 Mo7 88.6(3) . . ?
O18 Mo6 O64 102.6(3) . . ?
O18 Mo6 O53 102.0(3) . . ?
O64 Mo6 O53 94.1(2) . . ?
O18 Mo6 O4 93.3(3) . . ?
O64 Mo6 O4 162.5(2) . . ?
O53 Mo6 O4 89.7(2) . . ?
O18 Mo6 O54 95.1(3) . . ?
O64 Mo6 O54 89.6(2) . . ?
O53 Mo6 O54 161.2(3) . . ?
O4 Mo6 O54 81.7(2) . . ?
O18 Mo6 O13 171.8(3) . . ?
O64 Mo6 O13 85.1(2) . . ?
O53 Mo6 O13 79.9(2) . . ?
O4 Mo6 O13 78.7(2) . . ?
O54 Mo6 O13 82.1(2) . . ?
O18 Mo6 Mo8 96.6(2) . . ?
O64 Mo6 Mo8 48.50(16) . . ?
O53 Mo6 Mo8 47.73(16) . . ?
O4 Mo6 Mo8 137.37(17) . . ?
O54 Mo6 Mo8 138.00(17) . . ?
O13 Mo6 Mo8 90.55(16) . . ?
O37 Mo7 O59 101.3(3) . . ?
O37 Mo7 O50 101.9(3) . . ?
O59 Mo7 O50 94.7(2) . . ?
O37 Mo7 O1 93.9(3) . 3 ?
O59 Mo7 O1 87.9(2) . 3 ?
O50 Mo7 O1 163.1(2) . 3 ?
O37 Mo7 O51 94.3(3) . . ?
O59 Mo7 O51 162.6(3) . . ?
O50 Mo7 O51 89.4(2) . . ?
O1 Mo7 O51 83.4(2) 3 . ?
O37 Mo7 O2 173.0(3) . . ?
O59 Mo7 O2 81.2(2) . . ?
O50 Mo7 O2 84.4(2) . . ?
O1 Mo7 O2 79.6(2) 3 . ?
O51 Mo7 O2 82.4(3) . . ?
O37 Mo7 Mo5 95.9(2) . . ?
O59 Mo7 Mo5 48.20(16) . . ?
O50 Mo7 Mo5 48.58(17) . . ?
O1 Mo7 Mo5 136.10(17) 3 . ?
O51 Mo7 Mo5 137.93(17) . . ?
O2 Mo7 Mo5 90.65(17) . . ?
O8 Mo8 O53 104.0(3) . . ?
O8 Mo8 O64 103.2(3) . . ?
O53 Mo8 O64 95.3(2) . . ?
O8 Mo8 O46 94.3(3) . . ?
O53 Mo8 O46 86.6(2) . . ?
O64 Mo8 O46 161.3(2) . . ?
O8 Mo8 O38 93.4(3) . . ?
O53 Mo8 O38 161.2(2) . . ?
O64 Mo8 O38 87.7(2) . . ?
O46 Mo8 O38 84.9(2) . . ?
O8 Mo8 O10A 166.2(13) . . ?
O53 Mo8 O10A 85.1(12) . . ?
O64 Mo8 O10A 85.9(12) . . ?
O46 Mo8 O10A 75.7(12) . . ?
O38 Mo8 O10A 76.5(12) . . ?
O8 Mo8 O10 172.9(3) . . ?
O53 Mo8 O10 82.0(3) . . ?
O64 Mo8 O10 79.7(3) . . ?
O46 Mo8 O10 82.2(3) . . ?
O38 Mo8 O10 80.2(3) . . ?
O10A Mo8 O10 7.3(13) . . ?
O8 Mo8 Mo6 98.6(2) . . ?
O53 Mo8 Mo6 48.79(17) . . ?
O64 Mo8 Mo6 48.68(16) . . ?
O46 Mo8 Mo6 135.30(17) . . ?
O38 Mo8 Mo6 136.28(17) . . ?
O10A Mo8 Mo6 95.2(12) . . ?
O10 Mo8 Mo6 88.2(3) . . ?
O47 Ni1 O50 97.1(2) . . ?
O47 Ni1 O62 90.6(2) . . ?
O50 Ni1 O62 95.0(2) . . ?
O47 Ni1 O58 172.5(2) . . ?
O50 Ni1 O58 89.6(2) . . ?
O62 Ni1 O58 92.0(2) . . ?
O47 Ni1 O11 93.8(2) . . ?
O50 Ni1 O11 98.3(2) . . ?
O62 Ni1 O11 165.3(2) . . ?
O58 Ni1 O11 81.9(2) . . ?
O47 Ni1 O19 93.4(2) . . ?
O50 Ni1 O19 169.1(2) . . ?
O62 Ni1 O19 87.7(2) . . ?
O58 Ni1 O19 79.7(2) . . ?
O11 Ni1 O19 78.1(2) . . ?
O47 Ni1 Ni4 125.93(19) . . ?
O50 Ni1 Ni4 120.97(17) . . ?
O62 Ni1 Ni4 119.39(17) . . ?
O58 Ni1 Ni4 46.96(15) . . ?
O11 Ni1 Ni4 47.57(16) . . ?
O19 Ni1 Ni4 49.26(16) . . ?
O47 Ni1 Ni3 83.29(18) . . ?
O50 Ni1 Ni3 138.08(17) . . ?
O62 Ni1 Ni3 43.18(17) . . ?
O58 Ni1 Ni3 93.92(16) . . ?
O11 Ni1 Ni3 123.59(17) . . ?
O19 Ni1 Ni3 46.14(16) . . ?
Ni4 Ni1 Ni3 90.11(4) . . ?
O14 Ni2 O70 172.0(3) . . ?
O14 Ni2 O56 88.2(2) . . ?
O70 Ni2 O56 99.2(3) . . ?
O14 Ni2 O48 91.6(2) . . ?
O70 Ni2 O48 90.8(3) . . ?
O56 Ni2 O48 94.3(2) . . ?
O14 Ni2 O32 82.1(2) . . ?
O70 Ni2 O32 93.7(3) . . ?
O56 Ni2 O32 99.0(2) . . ?
O48 Ni2 O32 165.0(2) . . ?
O14 Ni2 O19 78.8(2) . . ?
O70 Ni2 O19 93.7(3) . . ?
O56 Ni2 O19 167.0(2) . . ?
O48 Ni2 O19 86.9(2) . . ?
O32 Ni2 O19 78.6(2) . . ?
O14 Ni2 Ni3 46.71(17) . . ?
O70 Ni2 Ni3 125.8(2) . . ?
O56 Ni2 Ni3 119.91(17) . . ?
O48 Ni2 Ni3 119.20(17) . . ?
O32 Ni2 Ni3 47.51(17) . . ?
O19 Ni2 Ni3 49.49(15) . . ?
O14 Ni2 Ni4 92.99(18) . . ?
O70 Ni2 Ni4 83.61(19) . . ?
O56 Ni2 Ni4 137.02(18) . . ?
O48 Ni2 Ni4 42.73(16) . . ?
O32 Ni2 Ni4 123.71(18) . . ?
O19 Ni2 Ni4 45.76(16) . . ?
Ni3 Ni2 Ni4 90.16(4) . . ?
O27 Ni3 O66 97.8(3) . . ?
O27 Ni3 O14 172.5(3) . . ?
O66 Ni3 O14 88.9(2) . . ?
O27 Ni3 O62 91.1(3) . . ?
O66 Ni3 O62 95.1(2) . . ?
O14 Ni3 O62 91.7(2) . . ?
O27 Ni3 O32 94.0(3) . . ?
O66 Ni3 O32 98.1(2) . . ?
O14 Ni3 O32 81.6(2) . . ?
O62 Ni3 O32 165.0(2) . . ?
O27 Ni3 O19 94.6(3) . . ?
O66 Ni3 O19 167.4(2) . . ?
O14 Ni3 O19 78.7(2) . . ?
O62 Ni3 O19 86.8(2) . . ?
O32 Ni3 O19 78.8(2) . . ?
O27 Ni3 Ni2 126.7(2) . . ?
O66 Ni3 Ni2 119.48(17) . . ?
O14 Ni3 Ni2 46.14(17) . . ?
O62 Ni3 Ni2 119.16(17) . . ?
O32 Ni3 Ni2 47.37(17) . . ?
O19 Ni3 Ni2 49.83(15) . . ?
O27 Ni3 Ni1 84.58(19) . . ?
O66 Ni3 Ni1 138.17(17) . . ?
O14 Ni3 Ni1 92.78(18) . . ?
O62 Ni3 Ni1 43.07(16) . . ?
O32 Ni3 Ni1 123.49(18) . . ?
O19 Ni3 Ni1 45.31(15) . . ?
Ni2 Ni3 Ni1 89.96(4) . . ?
O23 Ni4 O48 90.6(2) . . ?
O23 Ni4 O64 97.6(2) . . ?
O48 Ni4 O64 94.6(2) . . ?
O23 Ni4 O58 173.5(2) . . ?
O48 Ni4 O58 91.6(2) . . ?
O64 Ni4 O58 88.4(2) . . ?
O23 Ni4 O11 94.2(2) . . ?
O48 Ni4 O11 164.5(2) . . ?
O64 Ni4 O11 99.3(2) . . ?
O58 Ni4 O11 82.1(2) . . ?
O23 Ni4 O19 94.3(2) . . ?
O48 Ni4 O19 87.4(2) . . ?
O64 Ni4 O19 167.9(2) . . ?
O58 Ni4 O19 79.6(2) . . ?
O11 Ni4 O19 77.6(2) . . ?
O23 Ni4 Ni1 126.41(18) . . ?
O48 Ni4 Ni1 118.83(17) . . ?
O64 Ni4 Ni1 120.91(17) . . ?
O58 Ni4 Ni1 47.41(15) . . ?
O11 Ni4 Ni1 47.41(16) . . ?
O19 Ni4 Ni1 48.65(15) . . ?
O23 Ni4 Ni2 83.74(17) . . ?
O48 Ni4 Ni2 42.73(16) . . ?
O64 Ni4 Ni2 137.31(17) . . ?
O58 Ni4 Ni2 93.66(17) . . ?
O11 Ni4 Ni2 123.25(17) . . ?
O19 Ni4 Ni2 46.36(15) . . ?
Ni1 Ni4 Ni2 89.76(4) . . ?
O59 Ni5 O9 86.0(3) . . ?
O59 Ni5 O44 169.2(2) . . ?
O9 Ni5 O44 86.3(3) . . ?
O59 Ni5 O7 97.3(2) . . ?
O9 Ni5 O7 99.0(3) . . ?
O44 Ni5 O7 91.4(2) . . ?
O59 Ni5 O52 94.8(2) . 3 ?
O9 Ni5 O52 96.0(3) . 3 ?
O44 Ni5 O52 78.5(2) . 3 ?
O7 Ni5 O52 161.3(2) . 3 ?
O59 Ni5 O16 99.9(2) . . ?
O9 Ni5 O16 171.8(3) . . ?
O44 Ni5 O16 88.6(2) . . ?
O7 Ni5 O16 74.7(2) . . ?
O52 Ni5 O16 89.3(2) 3 . ?
O59 Ni5 Ni6 135.22(17) . 3 ?
O9 Ni5 Ni6 99.5(2) . 3 ?
O44 Ni5 Ni6 39.38(16) . 3 ?
O7 Ni5 Ni6 125.04(17) . 3 ?
O52 Ni5 Ni6 40.52(16) 3 3 ?
O16 Ni5 Ni6 80.40(17) . 3 ?
O59 Ni5 Ni7 114.73(17) . . ?
O9 Ni5 Ni7 132.2(2) . . ?
O44 Ni5 Ni7 76.10(17) . . ?
O7 Ni5 Ni7 39.04(17) . . ?
O52 Ni5 Ni7 122.47(17) 3 . ?
O16 Ni5 Ni7 39.99(17) . . ?
Ni6 Ni5 Ni7 94.25(4) 3 . ?
O67 Ni6 O75 91.2(3) . . ?
O67 Ni6 O5 96.4(2) . . ?
O75 Ni6 O5 92.7(3) . . ?
O67 Ni6 O30 88.1(2) . . ?
O75 Ni6 O30 179.2(3) . . ?
O5 Ni6 O30 87.0(3) . . ?
O67 Ni6 O44 173.8(2) . 3 ?
O75 Ni6 O44 88.0(3) . 3 ?
O5 Ni6 O44 89.8(2) . 3 ?
O30 Ni6 O44 92.8(2) . 3 ?
O67 Ni6 O52 96.8(2) . . ?
O75 Ni6 O52 94.6(3) . . ?
O5 Ni6 O52 164.8(3) . . ?
O30 Ni6 O52 85.8(2) . . ?
O44 Ni6 O52 77.1(2) 3 . ?
O67 Ni6 Ni5 135.87(17) . 3 ?
O75 Ni6 Ni5 99.5(2) . 3 ?
O5 Ni6 Ni5 125.4(2) . 3 ?
O30 Ni6 Ni5 81.21(17) . 3 ?
O44 Ni6 Ni5 38.49(16) 3 3 ?
O52 Ni6 Ni5 40.04(16) . 3 ?
O28 Ni7 O31 87.7(3) . . ?
O28 Ni7 O53 168.2(3) . . ?
O31 Ni7 O53 92.1(2) . . ?
O28 Ni7 O25 82.9(3) . . ?
O31 Ni7 O25 94.1(3) . . ?
O53 Ni7 O25 85.3(2) . . ?
O28 Ni7 O7 88.1(3) . . ?
O31 Ni7 O7 162.8(3) . . ?
O53 Ni7 O7 95.3(2) . . ?
O25 Ni7 O7 102.0(3) . . ?
O28 Ni7 O16 98.5(3) . . ?
O31 Ni7 O16 89.6(3) . . ?
O53 Ni7 O16 93.3(2) . . ?
O25 Ni7 O16 176.1(3) . . ?
O7 Ni7 O16 74.5(2) . . ?
O28 Ni7 Ni5 80.32(18) . . ?
O31 Ni7 Ni5 124.4(2) . . ?
O53 Ni7 Ni5 109.28(17) . . ?
O25 Ni7 Ni5 136.95(19) . . ?
O7 Ni7 Ni5 38.44(16) . . ?
O16 Ni7 Ni5 40.35(17) . . ?
O69 Ni8 O43 174.1(4) . . ?
O69 Ni8 O2W 92.8(7) . . ?
O43 Ni8 O2W 91.3(7) . . ?
O69 Ni8 O3W 91.5(8) . . ?
O43 Ni8 O3W 91.5(8) . . ?
O2W Ni8 O3W 105.4(12) . . ?
O69 Ni8 O1W 81.9(6) . . ?
O43 Ni8 O1W 93.3(6) . . ?
O2W Ni8 O1W 99.6(9) . . ?
O3W Ni8 O1W 154.4(10) . . ?
O69 Ni8 O1W 85.8(6) . 3_554 ?
O43 Ni8 O1W 89.1(5) . 3_554 ?
O2W Ni8 O1W 164.4(8) . 3_554 ?
O3W Ni8 O1W 90.1(9) . 3_554 ?
O1W Ni8 O1W 64.8(8) . 3_554 ?
Ni8 O1W Ni8 115.2(8) . 3_554 ?
Ni8 O2W Na5 118.9(10) . . ?
Ni8 O2W Na2 109.9(10) . . ?
Na5 O2W Na2 83.5(8) . . ?
Ni8 O3W Na1 124.1(11) . . ?
O3 P3 O54 107.2(3) . . ?
O3 P3 O48 111.6(3) . . ?
O54 P3 O48 111.6(3) . . ?
O3 P3 O40 109.8(4) . . ?
O54 P3 O40 108.4(4) . . ?
O48 P3 O40 108.2(4) . . ?
O5 P4 O49 112.3(4) . . ?
O5 P4 O63 109.4(4) . . ?
O49 P4 O63 111.2(4) . . ?
O5 P4 O17 107.5(4) . . ?
O49 P4 O17 107.6(4) . . ?
O63 P4 O17 108.8(4) . . ?
O26 P5 O52 113.2(4) . . ?
O26 P5 O1 107.7(4) . . ?
O52 P5 O1 114.7(3) . . ?
O26 P5 O35 108.5(4) . . ?
O52 P5 O35 107.7(4) . . ?
O1 P5 O35 104.5(4) . . ?
O38 P6 O11 111.8(3) . . ?
O38 P6 O34 112.1(4) . . ?
O11 P6 O34 111.3(3) . . ?
O38 P6 O39 105.9(3) . . ?
O11 P6 O39 108.4(4) . . ?
O34 P6 O39 107.1(3) . . ?
O70 P7 O23 114.2(4) . . ?
O70 P7 O71 110.6(5) . . ?
O23 P7 O71 111.5(4) . . ?
O70 P7 O29 107.1(4) . . ?
O23 P7 O29 108.5(3) . . ?
O71 P7 O29 104.4(4) . . ?
O31 P8 O21 114.4(4) . . ?
O31 P8 O4 115.2(4) . . ?
O21 P8 O4 107.4(4) . . ?
O31 P8 O72 107.3(4) . . ?
O21 P8 O72 107.1(4) . . ?
O4 P8 O72 104.8(4) . . ?
O32 P9 O68 110.7(4) . . ?
O32 P9 O61 109.8(3) . . ?
O68 P9 O61 107.5(4) . . ?
O32 P9 O41 109.5(3) . . ?
O68 P9 O41 107.3(4) . . ?
O61 P9 O41 111.9(4) . . ?
O27 P10 O20 110.5(4) . . ?
O27 P10 O47 113.8(4) . . ?
O20 P10 O47 111.4(4) . . ?
O27 P10 O24 107.0(4) . . ?
O20 P10 O24 106.0(4) . . ?
O47 P10 O24 107.8(4) . . ?
O69 P11 O7 109.0(4) 3_554 . ?
O69 P11 O46 108.2(4) 3_554 . ?
O7 P11 O46 110.8(3) . . ?
O69 P11 O55 106.3(4) 3_554 . ?
O7 P11 O55 111.2(3) . . ?
O46 P11 O55 111.1(4) . . ?
O57 P12 O62 112.0(3) . . ?
O57 P12 O51 109.1(4) . . ?
O62 P12 O51 112.0(3) . . ?
O57 P12 O74 108.6(4) . . ?
O62 P12 O74 108.9(3) . . ?
O51 P12 O74 106.1(4) . . ?
O28 P13 O44 110.8(4) . . ?
O28 P13 O43 112.3(4) . . ?
O44 P13 O43 110.1(4) . . ?
O28 P13 O6 110.5(4) . . ?
O44 P13 O6 108.8(4) . . ?
O43 P13 O6 104.1(4) . . ?
O13 P1 O2 106.6(4) . . ?
O13 P1 O58 108.9(3) . . ?
O2 P1 O58 108.1(3) . . ?
O13 P1 O10 111.5(4) . . ?
O2 P1 O10 111.8(4) . . ?
O58 P1 O10 109.9(5) . . ?
O14 P2 O15 111.3(3) . . ?
O14 P2 O73 112.5(3) . . ?
O15 P2 O73 107.4(4) . . ?
O14 P2 O12 107.0(4) . . ?
O15 P2 O12 110.6(4) . . ?
O73 P2 O12 108.0(4) . . ?
P1 O10 Mo5 115.5(5) . . ?
P1 O10 Mo8 114.0(5) . . ?
Mo5 O10 Mo8 129.7(5) . . ?
Mo3 O42 Mo1 146.5(5) . . ?
O58 P1A O2 110.7(8) . . ?
O58 P1A O12A 106.5(18) . . ?
O2 P1A O12A 112.8(16) . . ?
O58 P1A O13 110.1(8) . . ?
O2 P1A O13 100.9(8) . . ?
O12A P1A O13 115.9(16) . . ?
O42A P2A O14 110.8(17) . . ?
O42A P2A O73 117.8(11) . . ?
O14 P2A O73 102.6(8) . . ?
O42A P2A O15 127.4(11) . . ?
O14 P2A O15 98.2(7) . . ?
O73 P2A O15 96.0(7) . . ?
Mo8 O10A Mo5 145(2) . . ?
P2A O42A Mo3 110.9(7) . . ?
P2A O42A Mo1 117.2(7) . . ?
Mo3 O42A Mo1 131.7(6) . . ?
P5 O1 Mo7 139.9(4) . 3 ?
P1 O2 P1A 42.2(5) . . ?
P1 O2 Mo7 122.2(3) . . ?
P1A O2 Mo7 142.0(6) . . ?
P3 O3 Mo2 138.9(4) . . ?
P8 O4 Mo6 139.7(4) . . ?
P4 O5 Ni6 135.0(4) . . ?
P11 O7 Ni5 126.8(3) . . ?
P11 O7 Ni7 125.5(3) . . ?
Ni5 O7 Ni7 102.5(3) . . ?
Ni5 O9 Na2 118.9(4) . . ?
P6 O11 Ni1 131.9(3) . . ?
P6 O11 Ni4 129.7(3) . . ?
Ni1 O11 Ni4 85.0(2) . . ?
P1 O13 P1A 41.9(5) . . ?
P1 O13 Mo6 120.9(3) . . ?
P1A O13 Mo6 137.4(5) . . ?
P2 O14 P2A 47.9(5) . . ?
P2 O14 Ni2 137.5(3) . . ?
P2A O14 Ni2 119.3(5) . . ?
P2 O14 Ni3 135.3(3) . . ?
P2A O14 Ni3 116.2(5) . . ?
Ni2 O14 Ni3 87.2(3) . . ?
P2 O15 P2A 46.0(5) . . ?
P2 O15 Mo4 142.6(4) . . ?
P2A O15 Mo4 108.9(5) . . ?
Ni7 O16 Ni5 99.7(3) . . ?
Ni1 O19 Ni4 82.1(2) . . ?
Ni1 O19 Ni3 88.5(2) . . ?
Ni4 O19 Ni3 145.0(3) . . ?
Ni1 O19 Ni2 144.9(3) . . ?
Ni4 O19 Ni2 87.9(2) . . ?
Ni3 O19 Ni2 80.7(2) . . ?
P8 O21 Mo4 147.0(4) . 3 ?
Mo2 O22 Na5 113.1(4) . 2_544 ?
P7 O23 Ni4 123.7(3) . . ?
P10 O24 Na3 123.7(5) . 2_655 ?
Ni7 O25 Na1 117.7(4) . . ?
Ni7 O25 Na5 133.1(4) . 3_554 ?
Na1 O25 Na5 101.3(5) . 3_554 ?
P5 O26 Mo2 146.4(4) . . ?
P10 O27 Ni3 124.7(4) . . ?
P10 O27 Na4 112.5(5) . . ?
Ni3 O27 Na4 120.3(5) . . ?
P13 O28 Ni7 125.7(4) . . ?
P8 O31 Ni7 135.8(4) . . ?
P9 O32 Ni2 130.4(3) . . ?
P9 O32 Ni3 132.7(4) . . ?
Ni2 O32 Ni3 85.1(2) . . ?
P6 O34 Mo5 132.0(4) . . ?
P6 O38 Mo8 133.1(4) . . ?
P6 O38 Na4 117.2(5) . 3_655 ?
Mo8 O38 Na4 109.5(5) . 3_655 ?
P3 O40 Na2 107.7(5) . 2_544 ?
P9 O41 Mo1 131.4(4) . . ?
P13 O43 Ni8 143.1(5) . . ?
P13 O44 Ni5 123.3(4) . . ?
P13 O44 Ni6 128.5(4) . 3 ?
Ni5 O44 Ni6 102.1(3) . 3 ?
P11 O46 Mo8 134.6(4) . . ?
P10 O47 Ni1 125.8(4) . . ?
P3 O48 Ni4 132.4(4) . . ?
P3 O48 Ni2 133.0(4) . . ?
Ni4 O48 Ni2 94.5(2) . . ?
P4 O49 Mo3 136.3(4) . . ?
Mo5 O50 Mo7 82.4(2) . . ?
Mo5 O50 Ni1 132.2(3) . . ?
Mo7 O50 Ni1 134.2(3) . . ?
P12 O51 Mo7 138.6(4) . . ?
P5 O52 Ni5 129.7(4) . 3 ?
P5 O52 Ni6 130.6(3) . . ?
Ni5 O52 Ni6 99.4(2) 3 . ?
Mo8 O53 Mo6 83.5(2) . . ?
Mo8 O53 Ni7 134.9(3) . . ?
Mo6 O53 Ni7 139.8(3) . . ?
P3 O54 Mo6 138.1(4) . . ?
P11 O55 Mo5 133.5(4) . . ?
Mo1 O56 Mo2 83.2(2) . . ?
Mo1 O56 Ni2 132.0(3) . . ?
Mo2 O56 Ni2 135.7(3) . . ?
P12 O57 Mo4 139.5(4) . . ?
P1A O58 P1 43.9(5) . . ?
P1A O58 Ni4 139.1(5) . . ?
P1 O58 Ni4 121.5(3) . . ?
P1A O58 Ni1 135.1(5) . . ?
P1 O58 Ni1 119.1(3) . . ?
Ni4 O58 Ni1 85.6(2) . . ?
Mo5 O59 Mo7 82.9(2) . . ?
Mo5 O59 Ni5 134.2(3) . . ?
Mo7 O59 Ni5 139.3(3) . . ?
P9 O61 Mo3 132.6(4) . . ?
P12 O62 Ni1 131.6(4) . . ?
P12 O62 Ni3 134.0(4) . . ?
Ni1 O62 Ni3 93.8(2) . . ?
P4 O63 Mo1 133.8(4) . . ?
Mo8 O64 Mo6 82.8(2) . . ?
Mo8 O64 Ni4 132.4(3) . . ?
Mo6 O64 Ni4 135.1(3) . . ?
Mo3 O65 Mo4 83.8(2) . . ?
Mo3 O66 Mo4 83.4(2) . . ?
Mo3 O66 Ni3 132.3(3) . . ?
Mo4 O66 Ni3 133.9(3) . . ?
Mo1 O67 Mo2 82.9(2) . . ?
Mo1 O67 Ni6 136.1(3) . . ?
Mo2 O67 Ni6 138.1(3) . . ?
P9 O68 Na4 103.6(5) . . ?
P11 O69 Ni8 162.5(6) 3_554 . ?
P7 O70 Ni2 124.0(4) . . ?
P2 O73 P2A 47.4(5) . . ?
P2 O73 Mo2 137.3(4) . . ?
P2A O73 Mo2 112.8(5) . . ?
Ni6 O75 Na3 123.1(5) . . ?
Ni6 O75 Na2 117.4(4) . 3 ?
Na3 O75 Na2 115.0(5) . 3 ?
C1 N1 H1A 109.5 . . ?
C1 N1 H1B 109.5 . . ?
H1A N1 H1B 109.5 . . ?
C1 N1 H1C 109.5 . . ?
H1A N1 H1C 109.5 . . ?
H1B N1 H1C 109.5 . . ?
N1 C1 C2 105.2(12) . . ?
N1 C1 H1D 110.7 . . ?
C2 C1 H1D 110.7 . . ?
N1 C1 H1E 110.7 . . ?
C2 C1 H1E 110.7 . . ?
H1D C1 H1E 108.8 . . ?
N2 C2 C1 109.7(14) . . ?
N2 C2 H2A 109.7 . . ?
C1 C2 H2A 109.7 . . ?
N2 C2 H2B 109.7 . . ?
C1 C2 H2B 109.7 . . ?
H2A C2 H2B 108.2 . . ?
C2 N2 H2C 109.5 . . ?
C2 N2 H2D 109.5 . . ?
H2C N2 H2D 109.5 . . ?
C2 N2 H2E 109.5 . . ?
H2C N2 H2E 109.5 . . ?
H2D N2 H2E 109.5 . . ?
C3 N3 H3A 109.5 . . ?
C3 N3 H3B 109.5 . . ?
H3A N3 H3B 109.5 . . ?
C3 N3 H3C 109.5 . . ?
H3A N3 H3C 109.5 . . ?
H3B N3 H3C 109.5 . . ?
N3 C3 C4 99(2) . . ?
N3 C3 H3D 111.9 . . ?
C4 C3 H3D 111.9 . . ?
N3 C3 H3E 111.9 . . ?
C4 C3 H3E 111.9 . . ?
H3D C3 H3E 109.6 . . ?
N4 C4 C3 108(3) . . ?
N4 C4 H4A 110.1 . . ?
C3 C4 H4A 110.1 . . ?
N4 C4 H4B 110.1 . . ?
C3 C4 H4B 110.1 . . ?
H4A C4 H4B 108.5 . . ?
C4 N4 H4C 109.5 . . ?
C4 N4 H4D 109.5 . . ?
H4C N4 H4D 109.5 . . ?
C4 N4 H4E 109.5 . . ?
H4C N4 H4E 109.5 . . ?
H4D N4 H4E 109.5 . . ?
O25 Na1 O3W 108.7(5) . . ?
O25 Na1 O111 78.9(8) . 2_544 ?
O3W Na1 O111 83.8(8) . 2_544 ?
O9 Na2 O40 144.0(6) . 2_554 ?
O9 Na2 O75 83.8(4) . 3 ?
O40 Na2 O75 87.2(4) 2_554 3 ?
O9 Na2 O2W 113.1(5) . . ?
O40 Na2 O2W 101.0(5) 2_554 . ?
O75 Na2 O2W 122.8(7) 3 . ?
O9 Na2 Na5 117.6(5) . . ?
O40 Na2 Na5 79.0(4) 2_554 . ?
O75 Na2 Na5 157.5(6) 3 . ?
O2W Na2 Na5 44.7(5) . . ?
O109 Na3 O75 84.1(7) . . ?
O109 Na3 O24 133.9(8) . 2_645 ?
O75 Na3 O24 136.3(7) . 2_645 ?
O27 Na4 O38 99.5(7) . 3_655 ?
O27 Na4 O68 96.9(7) . . ?
O38 Na4 O68 87.4(6) 3_655 . ?
O2W Na5 O111 86.7(9) . 4_565 ?
O2W Na5 O25 113.1(6) . 3_554 ?
O111 Na5 O25 78.8(9) 4_565 3_554 ?
O2W Na5 O22 114.9(7) . 2_554 ?
O111 Na5 O22 131.9(7) 4_565 2_554 ?
O25 Na5 O22 123.0(5) 3_554 2_554 ?
O2W Na5 Na2 51.7(6) . . ?
O111 Na5 Na2 57.7(9) 4_565 . ?
O25 Na5 Na2 132.6(5) 3_554 . ?
O22 Na5 Na2 101.3(4) 2_554 . ?
Na5 O111 Na1 99.9(13) 4_566 2_554 ?

loop_
_geom_bond_atom_site_label_1
_geom_bond_atom_site_label_2
_geom_bond_distance
_geom_bond_site_symmetry_2
_geom_bond_publ_flag
Mo1 O36 1.685(6) . ?
Mo1 O67 1.951(6) . ?
Mo1 O56 1.952(6) . ?
Mo1 O41 2.062(6) . ?
Mo1 O63 2.063(7) . ?
Mo1 O42 2.208(6) . ?
Mo1 O42A 2.309(9) . ?
Mo1 Mo2 2.5964(10) . ?
Mo2 O22 1.676(6) . ?
Mo2 O56 1.960(6) . ?
Mo2 O67 1.972(6) . ?
Mo2 O26 2.084(6) . ?
Mo2 O3 2.088(6) . ?
Mo2 O73 2.200(6) . ?
Mo3 O60 1.677(7) . ?
Mo3 O65 1.941(6) . ?
Mo3 O66 1.953(6) . ?
Mo3 O61 2.077(6) . ?
Mo3 O49 2.086(7) . ?
Mo3 O42 2.180(6) . ?
Mo3 O42A 2.295(9) . ?
Mo3 Mo4 2.6082(11) . ?
Mo4 O45 1.679(6) . ?
Mo4 O65 1.966(6) . ?
Mo4 O66 1.967(6) . ?
Mo4 O21 2.084(6) 3 ?
Mo4 O57 2.126(6) . ?
Mo4 O15 2.130(6) . ?
Mo5 O33 1.684(6) . ?
Mo5 O59 1.946(6) . ?
Mo5 O50 1.959(6) . ?
Mo5 O55 2.069(6) . ?
Mo5 O34 2.071(6) . ?
Mo5 O10A 2.29(4) . ?
Mo5 O10 2.344(10) . ?
Mo5 Mo7 2.5903(10) . ?
Mo6 O18 1.694(6) . ?
Mo6 O64 1.966(6) . ?
Mo6 O53 1.966(6) . ?
Mo6 O4 2.057(6) . ?
Mo6 O54 2.061(6) . ?
Mo6 O13 2.178(6) . ?
Mo6 Mo8 2.5968(10) . ?
Mo7 O37 1.701(6) . ?
Mo7 O59 1.968(6) . ?
Mo7 O50 1.972(6) . ?
Mo7 O1 2.064(6) 3 ?
Mo7 O51 2.076(6) . ?
Mo7 O2 2.126(6) . ?
Mo8 O8 1.666(6) . ?
Mo8 O53 1.934(6) . ?
Mo8 O64 1.960(6) . ?
Mo8 O46 2.066(6) . ?
Mo8 O38 2.071(6) . ?
Mo8 O10A 2.24(4) . ?
Mo8 O10 2.432(10) . ?
Ni1 O47 2.015(6) . ?
Ni1 O50 2.041(6) . ?
Ni1 O62 2.041(6) . ?
Ni1 O58 2.066(5) . ?
Ni1 O11 2.068(6) . ?
Ni1 O19 2.121(6) . ?
Ni1 Ni4 2.7986(15) . ?
Ni1 Ni3 2.9824(15) . ?
Ni2 O14 2.016(6) . ?
Ni2 O70 2.024(6) . ?
Ni2 O56 2.030(6) . ?
Ni2 O48 2.033(6) . ?
Ni2 O32 2.062(6) . ?
Ni2 O19 2.162(6) . ?
Ni2 Ni3 2.7922(16) . ?
Ni2 Ni4 2.9861(15) . ?
Ni3 O27 2.020(6) . ?
Ni3 O66 2.026(6) . ?
Ni3 O14 2.035(6) . ?
Ni3 O62 2.045(6) . ?
Ni3 O32 2.067(6) . ?
Ni3 O19 2.151(6) . ?
Ni4 O23 2.029(6) . ?
Ni4 O48 2.033(6) . ?
Ni4 O64 2.035(6) . ?
Ni4 O58 2.051(6) . ?
Ni4 O11 2.073(6) . ?
Ni4 O19 2.141(6) . ?
Ni5 O59 2.039(6) . ?
Ni5 O9 2.051(7) . ?
Ni5 O44 2.055(6) . ?
Ni5 O7 2.096(6) . ?
Ni5 O52 2.105(6) 3 ?
Ni5 O16 2.162(6) . ?
Ni5 Ni6 3.2279(15) 3 ?
Ni5 Ni7 3.2912(16) . ?
Ni6 O67 2.036(6) . ?
Ni6 O75 2.037(7) . ?
Ni6 O5 2.051(7) . ?
Ni6 O30 2.076(6) . ?
Ni6 O44 2.095(6) 3 ?
Ni6 O52 2.126(6) . ?
Ni6 Ni5 3.2279(15) 3 ?
Ni7 O28 2.038(7) . ?
Ni7 O31 2.040(6) . ?
Ni7 O53 2.041(6) . ?
Ni7 O25 2.088(7) . ?
Ni7 O7 2.124(6) . ?
Ni7 O16 2.145(6) . ?
Ni8 O69 1.954(6) . ?
Ni8 O43 1.992(6) . ?
Ni8 O2W 1.994(10) . ?
Ni8 O3W 2.003(10) . ?
Ni8 O1W 2.053(9) . ?
Ni8 O1W 2.123(18) 3_554 ?
O1W Ni8 2.123(18) 3_554 ?
O2W Na5 2.68(3) . ?
O2W Na2 2.99(3) . ?
O3W Na1 2.84(3) . ?
P3 O3 1.522(6) . ?
P3 O54 1.534(7) . ?
P3 O48 1.534(6) . ?
P3 O40 1.556(7) . ?
P4 O5 1.524(7) . ?
P4 O49 1.533(7) . ?
P4 O63 1.534(7) . ?
P4 O17 1.545(7) . ?
P5 O26 1.496(6) . ?
P5 O52 1.511(6) . ?
P5 O1 1.519(6) . ?
P5 O35 1.577(6) . ?
P6 O38 1.517(7) . ?
P6 O11 1.520(6) . ?
P6 O34 1.525(7) . ?
P6 O39 1.571(6) . ?
P7 O70 1.508(7) . ?
P7 O23 1.516(6) . ?
P7 O71 1.532(7) . ?
P7 O29 1.575(6) . ?
P8 O31 1.496(7) . ?
P8 O21 1.509(6) . ?
P8 O4 1.528(6) . ?
P8 O72 1.574(7) . ?
P9 O32 1.523(7) . ?
P9 O68 1.531(7) . ?
P9 O61 1.539(7) . ?
P9 O41 1.543(6) . ?
P10 O27 1.518(7) . ?
P10 O20 1.525(7) . ?
P10 O47 1.533(6) . ?
P10 O24 1.585(6) . ?
P11 O69 1.498(7) 3_554 ?
P11 O7 1.515(7) . ?
P11 O46 1.520(7) . ?
P11 O55 1.527(7) . ?
P12 O57 1.511(6) . ?
P12 O62 1.527(6) . ?
P12 O51 1.532(7) . ?
P12 O74 1.569(7) . ?
P13 O28 1.501(7) . ?
P13 O44 1.517(6) . ?
P13 O43 1.528(7) . ?
P13 O6 1.557(7) . ?
P1 O13 1.534(6) . ?
P1 O2 1.535(6) . ?
P1 O58 1.549(6) . ?
P1 O10 1.565(11) . ?
P2 O14 1.501(7) . ?
P2 O15 1.526(6) . ?
P2 O73 1.529(6) . ?
P2 O12 1.600(10) . ?
P1A O58 1.450(13) . ?
P1A O2 1.583(12) . ?
P1A O12A 1.59(5) . ?
P1A O13 1.607(13) . ?
P2A O42A 1.528(10) . ?
P2A O14 1.612(15) . ?
P2A O73 1.617(13) . ?
P2A O15 1.695(13) . ?
O1 Mo7 2.064(6) 3 ?
O9 Na2 2.897(16) . ?
O21 Mo4 2.084(6) 3 ?
O22 Na5 3.019(16) 2_544 ?
O24 Na3 2.875(15) 2_655 ?
O25 Na1 2.821(14) . ?
O25 Na5 2.987(16) 3_554 ?
O27 Na4 2.74(2) . ?
O38 Na4 2.80(2) 3_655 ?
O40 Na2 2.912(14) 2_544 ?
O44 Ni6 2.095(6) 3 ?
O52 Ni5 2.105(6) 3 ?
O68 Na4 2.82(2) . ?
O69 P11 1.498(7) 3_554 ?
O75 Na3 2.688(15) . ?
O75 Na2 2.950(16) 3 ?
N1 C1 1.437(16) . ?
N1 H1A 0.9100 . ?
N1 H1B 0.9100 . ?
N1 H1C 0.9100 . ?
C1 C2 1.514(19) . ?
C1 H1D 0.9900 . ?
C1 H1E 0.9900 . ?
C2 N2 1.45(2) . ?
C2 H2A 0.9900 . ?
C2 H2B 0.9900 . ?
N2 H2C 0.9100 . ?
N2 H2D 0.9100 . ?
N2 H2E 0.9100 . ?
N3 C3 1.63(4) . ?
N3 H3A 0.9100 . ?
N3 H3B 0.9100 . ?
N3 H3C 0.9100 . ?
C3 C4 1.70(5) . ?
C3 H3D 0.9900 . ?
C3 H3E 0.9900 . ?
C4 N4 1.44(4) . ?
C4 H4A 0.9900 . ?
C4 H4B 0.9900 . ?
N4 H4C 0.9100 . ?
N4 H4D 0.9100 . ?
N4 H4E 0.9100 . ?
Na1 O111 3.01(4) 2_544 ?
Na2 O40 2.912(14) 2_554 ?
Na2 O75 2.950(16) 3 ?
Na2 Na5 3.79(2) . ?
Na3 O109 2.65(3) . ?
Na3 O24 2.875(15) 2_645 ?
Na4 O38 2.80(2) 3_655 ?
Na5 O111 2.86(4) 4_565 ?
Na5 O25 2.987(16) 3_554 ?
Na5 O22 3.019(16) 2_554 ?
O107 O110 1.69(5) . ?
O111 Na5 2.86(4) 4_566 ?
O111 Na1 3.01(4) 2_554 ?
